data_4105371
loop_
_publ_author_name
'Morris Markert'
'Ulf Scheffler'
'Rainer Mahrwald'

_publ_section_title
;
 Asymmetric Histidine-Catalyzed Cross-Aldol Reactions of Enolizable
 Aldehydes: Access to Defined Configured Quaternary Stereogenic Centers
;
_journal_name_full 'Journal of the American Chemical Society'
_journal_page_first 16642
_journal_page_last 16643
_journal_paper_doi 10.1021/ja907054y
_journal_volume 131
_journal_year 2009
_chemical_absolute_configuration rm
_chemical_formula_moiety 'C6 H10 O3'
_chemical_formula_sum 'C6 H10 O3'
_chemical_formula_weight 130.14
_chemical_name_systematic
; 
 (S)-3-hydroxy-4,4-dimethyldihydrofuran-2(3H)-one 
;
_space_group_IT_number 145
_symmetry_cell_setting trigonal
_symmetry_space_group_name_Hall 'P 32'
_symmetry_space_group_name_H-M 'P 32'
_atom_sites_solution_hydrogens difmap
_atom_sites_solution_primary direct
_atom_sites_solution_secondary difmap
_audit_creation_method SHELXL-97
_cell_angle_alpha 90.00
_cell_angle_beta 90.00
_cell_angle_gamma 120.00
_cell_formula_units_Z 3
_cell_length_a 9.8337(13)
_cell_length_b 9.8337(13)
_cell_length_c 5.9948(7)
_cell_measurement_reflns_used 2000
_cell_measurement_temperature 180(2)
_cell_measurement_theta_max 25
_cell_measurement_theta_min 5
_cell_volume 502.04(11)
_computing_cell_refinement 'IPDS2.87 (Stoe & Cie, 1997)'
_computing_data_collection 'IPDS2.87 (Stoe & Cie, 1997)'
_computing_data_reduction 'IPDS2.87 (Stoe & Cie, 1997)'
_computing_molecular_graphics 'DIAMOND (Brandenburg, 1999)'
_computing_publication_material 'SHELXL97 (Sheldrick, 1997)'
_computing_structure_refinement 'SHELXL97 (Sheldrick, 1997)'
_computing_structure_solution 'SHELXS97 (Sheldrick, 1990)'
_diffrn_ambient_temperature 180(2)
_diffrn_detector_area_resol_mean 6.667
_diffrn_measured_fraction_theta_full 0.963
_diffrn_measured_fraction_theta_max 0.963
_diffrn_measurement_device 'Stoe IPDS diffractometer'
_diffrn_measurement_method '\f-oscill.,\f-incr.=1.5\%,133 exposures'
_diffrn_radiation_monochromator 'planar graphite'
_diffrn_radiation_source 'fine-focus sealed X-ray tube'
_diffrn_radiation_type MoK\a
_diffrn_radiation_wavelength 0.71073
_diffrn_reflns_av_R_equivalents 0.0261
_diffrn_reflns_av_sigmaI/netI 0.0323
_diffrn_reflns_limit_h_max 12
_diffrn_reflns_limit_h_min -12
_diffrn_reflns_limit_k_max 12
_diffrn_reflns_limit_k_min -12
_diffrn_reflns_limit_l_max 7
_diffrn_reflns_limit_l_min -6
_diffrn_reflns_number 3481
_diffrn_reflns_theta_full 25.85
_diffrn_reflns_theta_max 25.85
_diffrn_reflns_theta_min 2.39
_diffrn_standards_decay_% 0
_diffrn_standards_interval_count 0
_diffrn_standards_interval_time 0
_diffrn_standards_number 0
_exptl_absorpt_coefficient_mu 0.103
_exptl_absorpt_correction_T_max 0.9918
_exptl_absorpt_correction_T_min 0.9502
_exptl_absorpt_correction_type none
_exptl_crystal_colour white
_exptl_crystal_density_diffrn 1.291
_exptl_crystal_density_method none
_exptl_crystal_description plate
_exptl_crystal_F_000 210
_exptl_crystal_size_max 0.50
_exptl_crystal_size_mid 0.24
_exptl_crystal_size_min 0.08
_refine_diff_density_max 0.127
_refine_diff_density_min -0.097
_refine_diff_density_rms 0.025
_refine_ls_abs_structure_details 'Flack H D (1983), Acta Cryst. A39, 876-881'
_refine_ls_abs_structure_Flack -0.7(9)
_refine_ls_extinction_coef 0.047(8)
_refine_ls_extinction_expression Fc^*^=kFc[1+0.001xFc^2^\l^3^/sin(2\q)]^-1/4^
_refine_ls_extinction_method SHELXL
_refine_ls_goodness_of_fit_ref 0.967
_refine_ls_hydrogen_treatment refall
_refine_ls_matrix_type full
_refine_ls_number_parameters 123
_refine_ls_number_reflns 1221
_refine_ls_number_restraints 1
_refine_ls_restrained_S_all 0.966
_refine_ls_R_factor_all 0.0319
_refine_ls_R_factor_gt 0.0256
_refine_ls_shift/su_max 0.001
_refine_ls_shift/su_mean 0.000
_refine_ls_structure_factor_coef Fsqd
_refine_ls_weighting_details 'calc w=1/[\s^2^(Fo^2^)+(0.0260P)^2^] where P=(Fo^2^+2Fc^2^)/3'
_refine_ls_weighting_scheme calc
_refine_ls_wR_factor_gt 0.0469
_refine_ls_wR_factor_ref 0.0479
_reflns_number_gt 1069
_reflns_number_total 1221
_reflns_threshold_expression I>2sigma(I)
_cod_data_source_file ja907054y_si_004.cif
_cod_data_source_block ent-7
_cod_original_sg_symbol_H-M 'P 3 2'
_cod_database_code 4105371

loop_
_symmetry_equiv_pos_as_xyz
'x, y, z'
'-y, x-y, z+2/3'
'-x+y, -x, z+1/3'

loop_
_atom_site_label
_atom_site_type_symbol
_atom_site_fract_x
_atom_site_fract_y
_atom_site_fract_z
_atom_site_U_iso_or_equiv
_atom_site_adp_type
_atom_site_occupancy
_atom_site_symmetry_multiplicity
_atom_site_calc_flag
C1 C 0.86655(19) 0.35777(19) 0.5044(3) 0.0312(4) Uani 1 1 d
H1A H 0.9039(19) 0.4314(18) 0.377(3) 0.030(4) Uiso 1 1 d
H1B H 0.767(2) 0.267(2) 0.482(3) 0.033(4) Uiso 1 1 d
C2 C 0.98342(16) 0.50761(15) 0.8112(3) 0.0276(4) Uani 1 1 d
C3 C 1.10089(15) 0.47266(18) 0.6996(3) 0.0255(4) Uani 1 1 d
H3 H 1.1548(16) 0.5523(17) 0.592(3) 0.021(4) Uiso 1 1 d
C4 C 0.99110(15) 0.31855(16) 0.5774(3) 0.0244(3) Uani 1 1 d
C5 C 1.0658(2) 0.2850(2) 0.3785(3) 0.0401(4) Uani 1 1 d
H5A H 0.991(2) 0.193(2) 0.294(3) 0.046(5) Uiso 1 1 d
H5B H 1.113(2) 0.376(2) 0.274(4) 0.051(5) Uiso 1 1 d
H5C H 1.147(2) 0.256(2) 0.428(3) 0.046(5) Uiso 1 1 d
C6 C 0.9211(2) 0.17983(18) 0.7396(3) 0.0330(4) Uani 1 1 d
H6A H 0.8445(19) 0.0818(19) 0.667(3) 0.032(4) Uiso 1 1 d
H6B H 1.001(2) 0.159(2) 0.796(3) 0.050(5) Uiso 1 1 d
H6C H 0.869(2) 0.2032(18) 0.870(3) 0.046(5) Uiso 1 1 d
O1 O 0.85078(11) 0.44456(12) 0.69222(19) 0.0321(3) Uani 1 1 d
O2 O 0.99760(11) 0.57922(12) 0.98125(19) 0.0383(3) Uani 1 1 d
O3 O 1.20452(13) 0.47437(14) 0.86096(19) 0.0376(3) Uani 1 1 d
H3Y H 1.278(2) 0.470(2) 0.798(3) 0.039(5) Uiso 1 1 d

loop_
_atom_site_aniso_label
_atom_site_aniso_U_11
_atom_site_aniso_U_22
_atom_site_aniso_U_33
_atom_site_aniso_U_23
_atom_site_aniso_U_13
_atom_site_aniso_U_12
C1 0.0276(8) 0.0321(9) 0.0297(11) -0.0003(7) -0.0049(7) 0.0117(7)
C2 0.0241(7) 0.0184(7) 0.0335(11) 0.0013(7) 0.0046(6) 0.0054(6)
C3 0.0208(7) 0.0310(8) 0.0188(9) 0.0009(6) 0.0019(6) 0.0085(6)
C4 0.0256(7) 0.0278(7) 0.0176(8) -0.0003(6) -0.0003(6) 0.0116(6)
C5 0.0413(10) 0.0511(11) 0.0261(10) -0.0117(9) -0.0002(8) 0.0216(9)
C6 0.0378(9) 0.0297(9) 0.0344(11) 0.0002(7) -0.0009(8) 0.0190(8)
O1 0.0263(5) 0.0296(5) 0.0419(8) -0.0013(5) -0.0025(5) 0.0151(4)
O2 0.0301(6) 0.0318(5) 0.0440(8) -0.0118(5) 0.0083(5) 0.0089(5)
O3 0.0237(6) 0.0654(8) 0.0223(7) -0.0082(5) -0.0034(5) 0.0212(6)

loop_
_atom_type_symbol
_atom_type_description
_atom_type_scat_dispersion_real
_atom_type_scat_dispersion_imag
_atom_type_scat_source
C C 0.0033 0.0016 'International Tables Vol C Tables 4.2.6.8 and 6.1.1.4'
H H 0.0000 0.0000 'International Tables Vol C Tables 4.2.6.8 and 6.1.1.4'
O O 0.0106 0.0060 'International Tables Vol C Tables 4.2.6.8 and 6.1.1.4'

loop_
_geom_angle_atom_site_label_1
_geom_angle_atom_site_label_2
_geom_angle_atom_site_label_3
_geom_angle
O1 C1 C4 105.03(12)
O1 C1 H1A 105.9(9)
C4 C1 H1A 110.9(9)
O1 C1 H1B 107.3(10)
C4 C1 H1B 112.6(9)
H1A C1 H1B 114.4(14)
O2 C2 O1 121.52(14)
O2 C2 C3 128.79(14)
O1 C2 C3 109.69(13)
O3 C3 C2 108.98(13)
O3 C3 C4 119.31(13)
C2 C3 C4 101.22(11)
O3 C3 H3 110.9(8)
C2 C3 H3 106.7(8)
C4 C3 H3 108.6(9)
C1 C4 C5 111.52(14)
C1 C4 C6 110.41(12)
C5 C4 C6 110.83(13)
C1 C4 C3 98.33(11)
C5 C4 C3 114.21(12)
C6 C4 C3 110.94(14)
C4 C5 H5A 112.6(12)
C4 C5 H5B 110.5(11)
H5A C5 H5B 107.7(18)
C4 C5 H5C 111.2(11)
H5A C5 H5C 103.4(15)
H5B C5 H5C 111.2(15)
C4 C6 H6A 112.0(9)
C4 C6 H6B 111.3(11)
H6A C6 H6B 104.6(14)
C4 C6 H6C 109.8(9)
H6A C6 H6C 109.8(13)
H6B C6 H6C 109.2(15)
C2 O1 C1 108.48(11)
C3 O3 H3Y 109.2(12)

loop_
_geom_bond_atom_site_label_1
_geom_bond_atom_site_label_2
_geom_bond_distance
C1 O1 1.467(2)
C1 C4 1.521(2)
C1 H1A 0.986(17)
C1 H1B 0.950(18)
C2 O2 1.2067(19)
C2 O1 1.3363(19)
C2 C3 1.516(2)
C3 O3 1.3991(18)
C3 C4 1.537(2)
C3 H3 0.945(16)
C4 C5 1.521(2)
C4 C6 1.530(2)
C5 H5A 0.97(2)
C5 H5B 1.00(2)
C5 H5C 1.015(19)
C6 H6A 0.981(17)
C6 H6B 0.96(2)
C6 H6C 1.02(2)
O3 H3Y 0.84(2)

loop_
_geom_torsion_atom_site_label_1
_geom_torsion_atom_site_label_2
_geom_torsion_atom_site_label_3
_geom_torsion_atom_site_label_4
_geom_torsion
O2 C2 C3 O3 25.4(2)
O1 C2 C3 O3 -154.14(12)
O2 C2 C3 C4 152.01(15)
O1 C2 C3 C4 -27.55(15)
O1 C1 C4 C5 -158.48(13)
O1 C1 C4 C6 77.84(16)
O1 C1 C4 C3 -38.26(14)
O3 C3 C4 C1 157.87(13)
C2 C3 C4 C1 38.43(14)
O3 C3 C4 C5 -83.94(18)
C2 C3 C4 C5 156.61(14)
O3 C3 C4 C6 42.19(17)
C2 C3 C4 C6 -77.26(15)
O2 C2 O1 C1 -176.55(14)
C3 C2 O1 C1 3.06(15)
C4 C1 O1 C2 23.31(15)
